data_9001003
loop_
_publ_author_name
'Alexander, V. D.'
'Griffen, D. T.'
'Martin, T. J.'

_publ_section_title
;
 Crystal chemistry of some Fe- and Ti-poor dumortierites
 Sample: #11, USNM 141800, from Ambositra, Madagascar
;
_journal_name_full 'American Mineralogist'
_journal_page_first 786
_journal_page_last 794
_journal_volume 71
_journal_year 1986
_chemical_formula_sum 'Al6.73 B O18 Si2.95'
_chemical_name_mineral Dumortierite
_space_group_IT_number 62
_symmetry_space_group_name_Hall '-P 2n 2a'
_symmetry_space_group_name_H-M 'P m c n'
_cell_angle_alpha 90
_cell_angle_beta 90
_cell_angle_gamma 90
_cell_length_a 11.802
_cell_length_b 20.222
_cell_length_c 4.695
_cell_formula_units_Z 4
_cell_volume 1120.509
_database_code_amcsd 0001025
_exptl_crystal_density_diffrn 3.339
_cod_original_formula_sum 'Si2.95 Al6.73 B O18'
_cod_database_code 9001003

loop_
_space_group_symop_operation_xyz
x,y,z
1/2-x,y,z
1/2+x,-y,-z
1/2+x,1/2+y,1/2-z
1/2-x,1/2-y,1/2+z
x,1/2-y,1/2+z
-x,1/2+y,1/2-z
-x,-y,-z

loop_
_atom_site_aniso_label
_atom_site_aniso_U_11
_atom_site_aniso_U_22
_atom_site_aniso_U_33
_atom_site_aniso_U_12
_atom_site_aniso_U_13
_atom_site_aniso_U_23
Si1 0.00240 0.00840 0.00270 0.00000 0.00000 0.00020
Si2 0.00520 0.00420 0.00330 -0.00120 0.00020 0.00020
Al1 0.00790 0.01190 0.05470 0.00000 0.00000 -0.00050
Al2 0.00280 0.00380 0.00320 -0.00050 0.00010 -0.00020
Al3 0.00240 0.00340 0.00290 0.00000 0.00000 -0.00030
Al4 0.00480 0.00590 0.00650 0.00110 -0.00050 -0.00160
B 0.00660 0.00720 0.00640 0.00000 0.00000 0.00260
O1 0.00400 0.01340 0.00770 0.00000 0.00000 -0.00200
O2 0.01500 0.01590 0.01130 0.00000 0.00000 0.00420
O3 0.00640 0.01150 0.00620 0.00080 0.00060 0.00080
O4 0.00650 0.01070 0.00770 -0.00200 -0.00150 0.00030
O5 0.00690 0.00860 0.00730 -0.00070 -0.00030 -0.00050
O6 0.01000 0.01030 0.00730 -0.00320 0.00050 -0.00080
O7 0.01360 0.01550 0.01300 0.00140 -0.00250 0.00120
O8 0.00780 0.00810 0.01160 0.00000 0.00000 -0.00220
O9 0.00590 0.01270 0.01010 -0.00120 0.00110 -0.00200
O10 0.00820 0.01540 0.00720 0.00000 0.00000 -0.00110
O11 0.00670 0.00990 0.00540 -0.00070 0.00070 -0.00020

loop_
_atom_site_label
_atom_site_fract_x
_atom_site_fract_y
_atom_site_fract_z
_atom_site_occupancy
Si1 0.75000 0.40570 0.08730 0.99000
Si2 0.52460 0.32820 0.58730 0.98000
Al1 0.75000 0.24980 0.39730 0.85000
Al2 0.61020 0.47250 0.55800 0.98000
Al3 0.49100 0.43100 0.05970 0.97000
Al4 0.35850 0.28900 0.05760 0.99000
B 0.25000 0.41560 0.22670 1.00000
O1 0.75000 0.45390 0.37650 1.00000
O2 0.75000 0.32590 0.14940 1.00000
O3 0.63970 0.42410 0.89530 1.00000
O4 0.43620 0.28250 0.39940 1.00000
O5 0.55040 0.39330 0.39560 1.00000
O6 0.45390 0.35010 0.88070 1.00000
O7 0.63970 0.28670 0.64780 1.00000
O8 0.25000 0.35020 0.16230 1.00000
O9 0.35110 0.44800 0.25400 1.00000
O10 0.25000 0.27230 0.76140 1.00000
O11 0.46610 0.48810 0.75030 1.00000

loop_
_cod_related_entry_id
_cod_related_entry_database
_cod_related_entry_code
1 AMCSD 0001025
